data_4114083
loop_
_publ_author_name
'Garrett Hoge'

_publ_section_title
;
 Synthesis of Both Enantiomers of a P-Chirogenic 1,2-Bisphospholanoethane
 Ligand via Convergent Routes and Application to Rhodium-Catalyzed
 Asymmetric Hydrogenation of CI-1008 (Pregabalin)
;
_journal_name_full 'Journal of the American Chemical Society'
_journal_page_first 10219
_journal_page_last 10227
_journal_paper_doi 10.1021/ja034715o
_journal_volume 125
_journal_year 2003
_chemical_formula_sum 'C15 H30 B O3 P'
_chemical_formula_weight 664.29
_space_group_IT_number 4
_symmetry_cell_setting monoclinic
_symmetry_space_group_name_Hall 'P 2yb'
_symmetry_space_group_name_H-M 'P 1 21 1'
_cell_angle_alpha 90.00
_cell_angle_beta 104.3(2)
_cell_angle_gamma 90.00
_cell_formula_units_Z 4
_cell_length_a 14.36(5)
_cell_length_b 6.58(5)
_cell_length_c 20.31(5)
_cell_volume 1860(16)
_computing_cell_refinement CAD4
_computing_data_collection 'Enraf Nonius CAD4'
_diffrn_ambient_temperature 298(2)
_diffrn_measurement_device 'Enraf Nonius CAD4'
_diffrn_measurement_method theta/2theta
_diffrn_orient_matrix_type X=UH
_diffrn_orient_matrix_UB_11 0.00705
_diffrn_orient_matrix_UB_12 0.00405
_diffrn_orient_matrix_UB_13 -0.04774
_diffrn_orient_matrix_UB_21 -0.03603
_diffrn_orient_matrix_UB_22 0.13142
_diffrn_orient_matrix_UB_23 -0.00755
_diffrn_orient_matrix_UB_31 0.06178
_diffrn_orient_matrix_UB_32 0.07628
_diffrn_orient_matrix_UB_33 0.01562
_diffrn_radiation_type CuK\a
_diffrn_radiation_wavelength 1.54056
_diffrn_reflns_av_R_equivalents 0.087
_diffrn_reflns_limit_h_max 15
_diffrn_reflns_limit_h_min -15
_diffrn_reflns_limit_k_max 6
_diffrn_reflns_limit_k_min -6
_diffrn_reflns_limit_l_max 22
_diffrn_reflns_limit_l_min -22
_exptl_crystal_colour colourless
_exptl_crystal_density_diffrn 1.07
_exptl_crystal_description plate
_exptl_crystal_size_max 0.2
_exptl_crystal_size_mid 0.2
_exptl_crystal_size_min 0.2
_cod_data_source_file ja034715osi20030219_064839.cif
_cod_data_source_block acid
_cod_original_cell_volume 1859.34
_cod_original_sg_symbol_H-M 'P 21'
_cod_original_formula_sum 'C15 H30 B P O3'
_cod_database_code 4114083

loop_
_symmetry_equiv_pos_as_xyz
+X,+Y,+Z
-X,+Y+0.5,-Z

loop_
_atom_site_aniso_label
_atom_site_aniso_U_11
_atom_site_aniso_U_22
_atom_site_aniso_U_33
_atom_site_aniso_U_12
_atom_site_aniso_U_13
_atom_site_aniso_U_23
P1 0.0382(5) 0.0486(7) 0.0481(5) 0.0064(6) 0.0145(4) 0.0015(6)
P2 0.0449(6) 0.0543(8) 0.0492(6) -.0016(6) 0.0164(5) -.0033(6)
O3 0.054(1) 0.070(2) 0.043(1) 0.026(2) 0.021(1) 0.002(1)
O4 0.042(1) 0.075(2) 0.049(1) -.005(1) 0.017(1) 0.003(1)
O5 0.047(1) 0.138(3) 0.044(1) 0.014(2) 0.011(1) -.005(2)
O6 0.049(1) 0.140(3) 0.058(1) 0.007(2) 0.024(1) -.008(2)
O7 0.040(1) 0.110(3) 0.049(1) -.007(2) 0.010(1) -.002(2)
O8 0.057(2) 0.109(3) 0.060(1) -.010(2) 0.026(1) 0.011(2)
C9 0.054(2) 0.063(3) 0.058(2) 0.020(2) 0.012(2) -.003(2)
C10 0.056(2) 0.045(3) 0.072(2) 0.021(2) 0.016(2) 0.008(2)
C11 0.062(2) 0.065(3) 0.040(2) -.005(2) 0.030(2) 0.004(2)
C12 0.053(2) 0.061(3) 0.047(2) 0.012(3) 0.009(2) 0.005(2)
C13 0.045(2) 0.081(3) 0.038(2) 0.009(3) 0.006(2) 0.003(2)
C14 0.055(2) 0.081(4) 0.094(3) -.014(3) 0.016(2) 0.027(3)
C15 0.051(2) 0.065(3) 0.052(2) -.006(3) 0.018(2) -.007(3)
C16 0.043(2) 0.040(3) 0.070(2) 0.001(2) 0.023(2) 0.008(2)
C17 0.073(3) 0.094(4) 0.061(3) -.001(3) 0.030(2) 0.011(3)
C18 0.046(2) 0.111(4) 0.056(2) -.003(3) 0.021(2) -.017(3)
C19 0.068(2) 0.057(3) 0.049(2) -.002(2) 0.007(2) 0.006(2)
C20 0.073(3) 0.051(3) 0.082(3) 0.004(3) 0.032(2) 0.009(2)
B21 0.103(5) 0.047(4) 0.080(4) -.019(4) 0.002(3) -.009(3)
C22 0.034(2) 0.107(4) 0.072(2) 0.024(3) 0.024(2) 0.006(3)
C23 0.077(3) 0.093(4) 0.060(2) -.002(3) 0.007(2) -.011(3)
C24 0.075(3) 0.141(5) 0.043(2) 0.029(3) 0.036(2) 0.023(3)
C25 0.092(3) 0.076(4) 0.070(2) 0.036(3) 0.024(2) 0.009(3)
C26 0.121(4) 0.190(6) 0.128(4) 0.080(4) 0.084(3) 0.069(4)
C27 0.043(2) 0.076(3) 0.185(5) -.002(3) 0.015(3) 0.027(4)
C28 0.037(2) 0.152(5) 0.078(3) 0.009(3) 0.019(2) 0.002(4)
C29 0.091(3) 0.131(5) 0.051(2) -.005(4) 0.022(2) -.011(3)
C30 0.077(3) 0.154(6) 0.063(2) 0.036(4) -.002(2) -.049(3)
C31 0.069(3) 0.132(4) 0.090(3) 0.013(4) 0.010(2) 0.025(4)
C32 0.043(2) 0.109(4) 0.098(3) -.023(3) 0.035(2) -.003(4)
C33 0.100(3) 0.089(4) 0.047(2) -.012(3) 0.026(2) 0.002(3)
C34 0.084(3) 0.092(4) 0.128(4) 0.028(3) 0.008(3) 0.027(3)
C35 0.068(3) 0.126(5) 0.139(4) -.014(4) 0.050(3) 0.045(4)
C36 0.077(3) 0.101(4) 0.153(4) 0.004(4) 0.019(3) 0.006(4)
C37 0.105(3) 0.096(4) 0.101(3) 0.026(3) 0.052(3) -.009(3)
C38 0.123(4) 0.138(5) 0.074(3) -.009(4) 0.005(3) -.016(4)
B39 0.050(4) 0.050(5) 0.050(3) 0.000(4) 0.000(3) 0.000(3)

loop_
_atom_site_label
_atom_site_fract_x
_atom_site_fract_y
_atom_site_fract_z
_atom_site_U_iso_or_equiv
_atom_site_occupancy
_atom_site_thermal_displace_type
P1 0.01280(6) 0.18700 -0.33460(4) 0.0456(6) 1.00 Uij
P2 -0.48590(6) -0.0248(2) -0.33480(4) 0.0501(7) 1.00 Uij
O3 -0.4757(2) -0.1496(5) -0.26830(9) 0.056(2) 1.00 Uij
O4 0.0410(1) 0.2753(5) -0.26050(9) 0.056(2) 1.00 Uij
O5 -0.1426(2) 0.3393(6) -0.4995(1) 0.078(2) 1.00 Uij
O6 -0.2006(2) 0.3808(6) -0.4088(1) 0.083(2) 1.00 Uij
O7 -0.6337(1) -0.1803(6) -0.5046(1) 0.067(2) 1.00 Uij
O8 -0.6880(2) -0.2218(6) -0.4129(1) 0.075(2) 1.00 Uij
C9 -0.5342(2) -0.2430(6) -0.1702(2) 0.060(2) 1.00 Uij
C10 -0.4919(2) -0.0725(7) -0.2063(2) 0.059(3) 1.00 Uij
C11 -0.0179(2) 0.2477(7) -0.2106(2) 0.055(2) 1.00 Uij
C12 -0.1283(3) 0.3715(7) -0.4407(2) 0.055(3) 1.00 Uij
C13 -0.5213(2) -0.2246(8) -0.3969(1) 0.056(3) 1.00 Uij
C14 0.0469(3) 0.4450(8) -0.4311(2) 0.079(3) 1.00 Uij
C15 -0.6188(2) -0.2016(8) -0.4437(2) 0.057(3) 1.00 Uij
C16 -0.0289(2) 0.3999(6) -0.3927(2) 0.052(2) 1.00 Uij
C17 0.1303(3) 0.1221(8) -0.1261(2) 0.076(3) 1.00 Uij
C18 -0.4032(2) 0.0237(8) -0.1619(2) 0.072(3) 1.00 Uij
C19 0.0457(3) 0.2747(6) -0.1410(2) 0.060(3) 1.00 Uij
C20 -0.6266(3) -0.3358(7) -0.2162(2) 0.070(3) 1.00 Uij
B21 -0.0560(5) -0.0602(9) -0.3406(2) 0.080(4) 1.00 Uij
C22 0.1264(2) 0.1692(9) -0.3567(2) 0.071(3) 1.00 Uij
C23 -0.4147(3) 0.0848(8) -0.0930(2) 0.079(3) 1.00 Uij
C24 -0.0162(3) 0.2625(9) -0.0881(2) 0.086(3) 1.00 Uij
C25 -0.0985(3) 0.4111(7) -0.2267(2) 0.081(3) 1.00 Uij
C26 -0.2325(3) 0.570(1) -0.1902(2) 0.145(5) 1.00 Uij
C27 -0.7088(3) -0.1865(8) -0.2341(2) 0.105(3) 1.00 Uij
C28 -0.3456(3) -0.178(1) -0.3843(2) 0.090(4) 1.00 Uij
C29 -0.4500(3) -0.0889(9) -0.0583(2) 0.092(4) 1.00 Uij
C30 -0.4400(3) -0.231(1) -0.4340(2) 0.101(4) 1.00 Uij
C31 0.2067(3) 0.1732(9) -0.0617(2) 0.099(4) 1.00 Uij
C32 -0.3638(3) 0.004(1) -0.3454(2) 0.083(3) 1.00 Uij
C33 -0.5427(3) -0.1768(8) -0.1017(2) 0.080(3) 1.00 Uij
C34 0.0990(3) -0.0936(8) -0.1198(2) 0.105(4) 1.00 Uij
C35 0.1392(3) 0.369(1) -0.3872(2) 0.111(4) 1.00 Uij
C36 -0.6570(3) -0.5270(9) -0.1860(2) 0.114(4) 1.00 Uij
C37 -0.0917(3) 0.4318(8) -0.1021(2) 0.100(4) 1.00 Uij
C38 -0.3237(3) 0.182(1) -0.0496(2) 0.116(5) 1.00 Uij
B39 -0.5556(4) 0.2297(9) -0.3421(2) 0.052(4) 1.00 Uij
H21A -0.074(2) -0.098(5) -0.397(1) 0.05000 1.00 Uiso
H21B -0.002(2) -0.190(5) -0.294(1) 0.05000 1.00 Uiso
C40 -0.1591(3) 0.4019(7) -0.1723(2) 0.074(1) 1.00 Uiso
H21C -0.10500 -0.01500 -0.33970 0.10(2) 1.00 Uiso
H9 -0.49000 -0.35490 -0.16060 0.050(8) 1.00 Uiso
H10 -0.53970 0.03260 -0.21650 0.050(8) 1.00 Uiso
H11 -0.04460 0.11310 -0.21510 0.050(8) 1.00 Uiso
H13 -0.52270 -0.35270 -0.37450 0.050(8) 1.00 Uiso
H14A 0.05150 0.58870 -0.43780 0.050(8) 1.00 Uiso
H14B 0.03210 0.37740 -0.47430 0.050(8) 1.00 Uiso
H16 -0.03630 0.51750 -0.36650 0.050(8) 1.00 Uiso
H17 0.15750 0.13060 -0.16470 0.050(8) 1.00 Uiso
H18 -0.34460 0.04590 -0.17560 0.050(8) 1.00 Uiso
H19 0.07460 0.40710 -0.13760 0.050(8) 1.00 Uiso
H20 -0.60930 -0.37670 -0.25700 0.050(8) 1.00 Uiso
H22A 0.12680 0.06320 -0.38910 0.050(8) 1.00 Uiso
H22B 0.17820 0.14800 -0.31720 0.050(8) 1.00 Uiso
H23 -0.46080 0.19260 -0.09690 0.050(8) 1.00 Uiso
H24 0.01330 0.26680 -0.04030 0.050(8) 1.00 Uiso
H25A -0.13270 0.34850 -0.26840 0.050(8) 1.00 Uiso
H25B -0.09850 0.55590 -0.23250 0.050(8) 1.00 Uiso
H26A -0.27140 0.54510 -0.23520 0.050(8) 1.00 Uiso
H26B -0.20160 0.69950 -0.18890 0.050(8) 1.00 Uiso
H26C -0.27240 0.56900 -0.15860 0.050(8) 1.00 Uiso
H27A -0.68880 -0.06650 -0.25380 0.050(8) 1.00 Uiso
H27B -0.72810 -0.15060 -0.19360 0.050(8) 1.00 Uiso
H27C -0.76200 -0.24780 -0.26600 0.050(8) 1.00 Uiso
H28A -0.29640 -0.14550 -0.40720 0.050(8) 1.00 Uiso
H28B -0.32470 -0.28860 -0.35350 0.050(8) 1.00 Uiso
H29A -0.45980 -0.03670 -0.01640 0.050(8) 1.00 Uiso
H29B -0.40130 -0.19230 -0.04880 0.050(8) 1.00 Uiso
H30A -0.45190 -0.13320 -0.47030 0.050(8) 1.00 Uiso
H30B -0.43560 -0.36420 -0.45210 0.050(8) 1.00 Uiso
H31A 0.22820 0.31060 -0.06410 0.05000 1.00 Uiso
H31B 0.26000 0.08200 -0.05760 0.050(8) 1.00 Uiso
H31C 0.18030 0.15860 -0.02290 0.050(8) 1.00 Uiso
H32A -0.31780 0.00820 -0.30220 0.050(8) 1.00 Uiso
H32B -0.35840 0.12470 -0.37060 0.050(8) 1.00 Uiso
H33A -0.56010 -0.29210 -0.07830 0.050(8) 1.00 Uiso
H33B -0.59270 -0.07640 -0.10810 0.050(8) 1.00 Uiso
H34A 0.05040 -0.12970 -0.15970 0.05000 1.00 Uiso
H34B 0.07340 -0.10620 -0.08050 0.050(8) 1.00 Uiso
H34C 0.15320 -0.18270 -0.11520 0.050(8) 1.00 Uiso
H35A 0.16400 0.46600 -0.35190 0.050(8) 1.00 Uiso
H35B 0.18330 0.35540 -0.41560 0.050(8) 1.00 Uiso
H36A -0.60500 -0.62270 -0.17470 0.05000 1.00 Uiso
H36B -0.71030 -0.58740 -0.21800 0.050(8) 1.00 Uiso
H36C -0.67640 -0.49010 -0.14560 0.050(8) 1.00 Uiso
H37 -0.09820 0.57830 -0.10070 0.050(8) 1.00 Uiso
H38A -0.30460 0.29020 -0.07520 0.05000 1.00 Uiso
H38B -0.27550 0.07760 -0.04150 0.050(8) 1.00 Uiso
H38C -0.302(2) 0.193(6) 0.003(1) 0.08(1) 1.00 Uiso

loop_
_geom_angle_atom_site_label_1
_geom_angle_atom_site_label_2
_geom_angle_atom_site_label_3
_geom_angle
O4 P1 C16 107.5(2)
O4 P1 B21 112.8(2)
O4 P1 C22 103.2(2)
C16 P1 B21 122.2(3)
C16 P1 C22 93.5(2)
B21 P1 C22 114.8(3)
O3 P2 C13 99.9(2)
O3 P2 C32 105.6(2)
C13 P2 C32 96.0(2)
P2 O3 C10 125.2(3)
O5 C12 O6 122.0(4)
P2 C13 C15 115.4(4)
O7 C15 O8 122.6(3)
O7 C15 C13 124.3(3)
O8 C15 C13 112.9(3)
P1 C22 C35 105.0(4)
P2 C32 C28 106.2(4)
C14 C35 C22 111.3(4)
C33 C9 H9 103.7(4)
O3 C10 H10 109.2(3)
C19 C11 H11 109.7(4)
P2 C13 H13 110.1(3)
C15 C13 H13 105.4(4)
C35 C14 H14A 109.4(5)
C35 C14 H14B 110.9(5)
H14A C14 H14B 109.5(4)
P1 C16 H16 108.8(3)
C11 C19 H19 109.2(4)
P1 B21 H21C 97.6(6)
P1 C22 H22A 112.2(4)
P1 C22 H22B 111.3(3)
C35 C22 H22A 109.6(4)
C35 C22 H22B 109.1(5)
H22A C22 H22B 109.5(5)
C29 C23 H23 107.3(4)
H25A C25 H25B 109.4(4)
H26A C26 H26B 109.4(6)
H26A C26 H26C 109.4(5)
H26B C26 H26C 109.5(6)
H27A C27 H27B 109.5(5)
H27A C27 H27C 109.5(5)
H27B C27 H27C 109.4(4)
C32 C28 H28A 109.1(6)
C32 C28 H28B 109.3(4)
H28A C28 H28B 109.5(5)
C23 C29 H29A 106.6(5)
C23 C29 H29B 108.8(4)
H29A C29 H29B 109.5(4)
H30A C30 H30B 109.5(4)
H31A C31 H31B 109.5(4)
H31A C31 H31C 109.4(5)
H31B C31 H31C 109.5(5)
P2 C32 H32A 111.1(3)
P2 C32 H32B 110.7(4)
C28 C32 H32A 109.8(5)
C28 C32 H32B 109.5(4)
H32A C32 H32B 109.5(6)
C9 C33 H33A 108.8(5)
C9 C33 H33B 107.8(4)
H33A C33 H33B 109.5(5)
H34A C34 H34B 109.4(5)
H34A C34 H34C 109.5(6)
H34B C34 H34C 109.5(5)
C14 C35 H35A 109.7(6)
C14 C35 H35B 107.0(4)
C22 C35 H35A 109.7(5)
C22 C35 H35B 109.6(6)
H35A C35 H35B 109.5(5)
H36A C36 H36B 109.5(6)
H36A C36 H36C 109.5(5)
H36B C36 H36C 109.4(5)
H38A C38 H38B 109.5(5)

loop_
_geom_bond_atom_site_label_1
_geom_bond_atom_site_label_2
_geom_bond_distance
P1 O4 1.571(3)
P1 C16 1.834(4)
P1 B21 1.891(7)
P1 C22 1.799(4)
P2 O3 1.557(3)
P2 C13 1.806(5)
P2 C32 1.828(4)
O3 C10 1.429(5)
O5 C12 1.180(4)
O6 C12 1.354(4)
O7 C15 1.210(4)
O8 C15 1.305(4)
C9 C33 1.491(5)
C11 C19 1.493(5)
C13 C15 1.493(5)
C14 C35 1.489(7)
C22 C35 1.485(9)
C23 C29 1.495(7)
C28 C32 1.488(8)
C9 H9 0.960(4)
C10 H10 0.960(4)
C11 H11 0.960(5)
C13 H13 0.960(5)
C14 H14A 0.960(6)
C14 H14B 0.960(5)
C16 H16 0.960(4)
C17 H17 0.960(4)
C18 H18 0.960(4)
C19 H19 0.960(4)
C20 H20 0.960(4)
B21 H21C 0.768(7)
C22 H22A 0.960(5)
C22 H22B 0.960(4)
C23 H23 0.960(5)
C24 H24 0.959(4)
C25 H25A 0.961(4)
C25 H25B 0.960(5)
C26 H26A 0.960(5)
C26 H26B 0.960(7)
C26 H26C 0.960(5)
C27 H27A 0.960(5)
C27 H27B 0.960(5)
C27 H27C 0.960(5)
C28 H28A 0.960(4)
C28 H28B 0.960(6)
C29 H29A 0.960(4)
C29 H29B 0.960(6)
C30 H30A 0.960(6)
C30 H30B 0.960(7)
C31 H31A 0.960(6)
C31 H31B 0.960(5)
C31 H31C 0.960(4)
C32 H32A 0.960(4)
C32 H32B 0.960(6)
C33 H33A 0.960(5)
C33 H33B 0.960(5)
C34 H34A 0.960(5)
C34 H34B 0.961(5)
C34 H34C 0.960(5)
C35 H35A 0.959(6)
C35 H35B 0.960(5)
C36 H36A 0.960(6)
C36 H36B 0.960(5)
C36 H36C 0.961(5)
C37 H37 0.969(6)
C38 H38A 0.961(6)
C38 H38B 0.960(6)

loop_
_geom_contact_atom_site_label_1
_geom_contact_atom_site_label_2
_geom_contact_distance
_geom_contact_site_symmetry_1
_geom_contact_site_symmetry_2
O5 O8 2.666(3) 1_555 2_454
O5 C14 3.400(6) 1_555 2_544
O5 C15 3.345(4) 1_555 2_454
O5 H14A 2.622(3) 1_555 2_544
O6 O7 2.618(3) 1_555 2_454
O6 C15 3.488(4) 1_555 2_454
O7 C12 3.340(4) 1_555 2_444
O7 C30 3.475(7) 1_555 2_454
O7 H30B 2.553(3) 1_555 2_454
O8 C12 3.508(4) 1_555 2_444
C12 C15 3.837(5) 1_555 2_454
C13 B39 3.826(8) 1_555 1_545
C16 B21 3.754(7) 1_555 1_565
C18 C26 3.994(7) 1_555 1_545
B21 H16 2.855(6) 1_555 1_545
C22 C27 3.791(6) 1_555 1_655
C27 H22B 2.996(5) 1_555 1_455
B39 H13 2.891(6) 1_555 1_565
H21B H16 2.40(3) 1_555 1_545
O5 O8 2.666(3) 1_555 2_454
O5 C14 3.400(6) 1_555 2_544
O5 C15 3.345(4) 1_555 2_454
O5 H14A 2.622(3) 1_555 2_544
O6 O7 2.618(3) 1_555 2_454
O6 C15 3.488(4) 1_555 2_454
O7 C12 3.340(4) 1_555 2_444
O7 C30 3.475(7) 1_555 2_454
O7 H30B 2.553(3) 1_555 2_454
O8 C12 3.508(4) 1_555 2_444
C12 C15 3.837(5) 1_555 2_454
C13 B39 3.826(8) 1_555 1_545
C16 B21 3.754(7) 1_555 1_565
C18 C26 3.994(7) 1_555 1_545
B21 H16 2.855(6) 1_555 1_545
C22 C27 3.791(6) 1_555 1_655
C27 H22B 2.996(5) 1_555 1_455
B39 H13 2.891(6) 1_555 1_565
H21B H16 2.40(3) 1_555 1_545

loop_
_geom_torsion_atom_site_label_1
_geom_torsion_atom_site_label_2
_geom_torsion_atom_site_label_3
_geom_torsion_atom_site_label_4
_geom_torsion
O4 P1 C22 C35 -89.0(4)
C16 P1 C22 C35 19.9(4)
B21 P1 C22 C35 147.9(4)
C13 P2 O3 C10 -149.8(3)
O3 P2 C13 C15 117.1(4)
C32 P2 O3 C10 111.0(4)
O3 P2 C32 C28 88.3(4)
C32 P2 C13 C15 -135.9(4)
C13 P2 C32 C28 -13.8(4)
P2 C13 C15 O7 116.8(5)
P2 C13 C15 O8 -68.0(4)
P1 C22 C35 C14 -39.5(4)
O4 P1 C16 H16 -10.2(3)
O4 P1 B21 H21C 77.6(5)
O4 P1 C22 H22A 152.0(4)
O4 P1 C22 H22B 28.9(4)
C16 P1 B21 H21C -52.9(5)
B21 P1 C16 H16 122.5(4)
C22 P1 C16 H16 -115.2(4)
C16 P1 C22 H22A -99.1(4)
C16 P1 C22 H22B 137.8(4)
C22 P1 B21 H21C -164.6(6)
B21 P1 C22 H22A 28.9(4)
B21 P1 C22 H22B -94.1(5)
O3 P2 C13 H13 -2.0(3)
O3 P2 C32 H32A -31.1(4)
O3 P2 C32 H32B -153.0(5)
C32 P2 C13 H13 105.0(4)
C13 P2 C32 H32A -133.2(4)
C13 P2 C32 H32B 105.0(4)
P2 O3 C10 H10 30.4(3)
H9 C9 C33 H33A -53.8(4)
H9 C9 C33 H33B -172.4(5)
H11 C11 C19 H19 177.2(5)
H13 C13 C15 O7 -121.6(6)
H13 C13 C15 O8 53.6(4)
H14A C14 C35 C22 161.1(6)
H14A C14 C35 H35A 39.4(5)
H14A C14 C35 H35B -79.2(5)
H14B C14 C35 C22 -78.0(5)
H14B C14 C35 H35A 160.4(7)
H14B C14 C35 H35B 41.7(5)
P1 C22 C35 H35A 82.1(5)
P1 C22 C35 H35B -157.7(6)
H22A C22 C35 C14 81.2(5)
H22A C22 C35 H35A -157.2(7)
H22A C22 C35 H35B -37.0(5)
H22B C22 C35 C14 -159.0(6)
H22B C22 C35 H35A -37.4(5)
H22B C22 C35 H35B 82.9(6)
H23 C23 C29 H29A -55.0(5)
H23 C23 C29 H29B -173.0(6)
H28A C28 C32 P2 156.1(5)
H28A C28 C32 H32A -83.7(6)
H28A C28 C32 H32B 36.5(5)
H28B C28 C32 P2 -84.2(5)
H28B C28 C32 H32A 36.0(5)
H28B C28 C32 H32B 156.3(7)
